data_4512069
loop_
_publ_author_name
'Yao, Jia'
'Chen, Jia-Mei'
'Xu, Yi-Bo'
'Lu, Tong-Bu'

_publ_section_title
;
 Enhancing the Solubility of 6-Mercaptopurine by Formation of Ionic
 Cocrystal with Zinc Trifluoromethanesulfonate:
 Single-Crystal-to-Single-Crystal Transformation
;
_journal_issue 10
_journal_name_full 'Crystal Growth &amp; Design'
_journal_page_first 5019
_journal_paper_doi 10.1021/cg5005819
_journal_volume 14
_journal_year 2014
_chemical_formula_sum 'C12 H16 F6 N8 O10 S4 Zn'
_chemical_formula_weight 739.94
_chemical_name_systematic
; 
 ? 
;
_space_group_IT_number 13
_symmetry_cell_setting monoclinic
_symmetry_space_group_name_Hall '-P 2yc'
_symmetry_space_group_name_H-M 'P 1 2/c 1'
_atom_sites_solution_hydrogens geom
_atom_sites_solution_primary direct
_atom_sites_solution_secondary difmap
_audit_creation_method SHELXL-97
_cell_angle_alpha 90.00
_cell_angle_beta 98.048(3)
_cell_angle_gamma 90.00
_cell_formula_units_Z 2
_cell_length_a 12.2567(4)
_cell_length_b 9.1981(4)
_cell_length_c 11.9933(4)
_cell_measurement_reflns_used 2435
_cell_measurement_temperature 293(2)
_cell_measurement_theta_max 65.0600
_cell_measurement_theta_min 3.6210
_cell_volume 1338.79(9)
_computing_structure_refinement 'SHELXL-97 (Sheldrick, 1997)'
_computing_structure_solution 'SHELXS-97 (Sheldrick, 1990)'
_diffrn_ambient_temperature 293(2)
_diffrn_detector_area_resol_mean 10.5058
_diffrn_measured_fraction_theta_full 0.975
_diffrn_measured_fraction_theta_max 0.975
_diffrn_measurement_device_type 'Xcalibur, Atlas, Gemini ultra'
_diffrn_measurement_method '\w scans'
_diffrn_radiation_monochromator mirror
_diffrn_radiation_source 'Enhance Ultra (Cu) X-ray Source'
_diffrn_radiation_type CuK\a
_diffrn_radiation_wavelength 1.54178
_diffrn_reflns_av_R_equivalents 0.0214
_diffrn_reflns_av_sigmaI/netI 0.0208
_diffrn_reflns_limit_h_max 11
_diffrn_reflns_limit_h_min -14
_diffrn_reflns_limit_k_max 10
_diffrn_reflns_limit_k_min -10
_diffrn_reflns_limit_l_max 13
_diffrn_reflns_limit_l_min -11
_diffrn_reflns_number 4670
_diffrn_reflns_theta_full 63.68
_diffrn_reflns_theta_max 63.68
_diffrn_reflns_theta_min 3.64
_exptl_absorpt_coefficient_mu 5.180
_exptl_absorpt_correction_T_max 0.7817
_exptl_absorpt_correction_T_min 0.6254
_exptl_absorpt_correction_type multi-scan
_exptl_crystal_colour yellow
_exptl_crystal_density_diffrn 1.836
_exptl_crystal_density_method 'not measured'
_exptl_crystal_description plate
_exptl_crystal_F_000 744
_exptl_crystal_size_max 0.10
_exptl_crystal_size_mid 0.08
_exptl_crystal_size_min 0.05
_refine_diff_density_max 0.427
_refine_diff_density_min -0.408
_refine_diff_density_rms 0.071
_refine_ls_extinction_method none
_refine_ls_goodness_of_fit_ref 1.041
_refine_ls_hydrogen_treatment mixed
_refine_ls_matrix_type full
_refine_ls_number_parameters 234
_refine_ls_number_reflns 2154
_refine_ls_number_restraints 37
_refine_ls_restrained_S_all 1.072
_refine_ls_R_factor_all 0.0531
_refine_ls_R_factor_gt 0.0476
_refine_ls_shift/su_max 0.000
_refine_ls_shift/su_mean 0.000
_refine_ls_structure_factor_coef Fsqd
_refine_ls_weighting_details 'calc w=1/[\s^2^(Fo^2^)+(0.0754P)^2^+1.3913P] where P=(Fo^2^+2Fc^2^)/3'
_refine_ls_weighting_scheme calc
_refine_ls_wR_factor_gt 0.1302
_refine_ls_wR_factor_ref 0.1356
_reflns_number_gt 1858
_reflns_number_total 2154
_reflns_threshold_expression >2sigma(I)
_cod_data_source_file cg5005819_si_002.cif
_cod_data_source_block 2
_cod_original_sg_symbol_H-M P2/c
_cod_database_code 4512069

loop_
_symmetry_equiv_pos_as_xyz
'x, y, z'
'-x, y, -z+1/2'
'-x, -y, -z'
'x, -y, z-1/2'

loop_
_atom_site_label
_atom_site_type_symbol
_atom_site_fract_x
_atom_site_fract_y
_atom_site_fract_z
_atom_site_U_iso_or_equiv
_atom_site_adp_type
_atom_site_occupancy
_atom_site_symmetry_multiplicity
_atom_site_calc_flag
_atom_site_refinement_flags
_atom_site_disorder_assembly
_atom_site_disorder_group
Zn1 Zn 0.5000 0.64812(8) 0.7500 0.0510(3) Uani 1 2 d S . .
S1 S 0.41586(7) 0.64831(13) 0.53385(8) 0.0552(3) Uani 1 1 d . . .
N2 N 0.0644(2) 0.6663(3) 0.6183(3) 0.0445(7) Uani 1 1 d . . .
N3 N 0.1606(2) 0.6615(3) 0.8116(2) 0.0419(7) Uani 1 1 d . . .
H3N H 0.1060 0.6645 0.8494 0.050 Uiso 1 1 calc R . .
N1 N 0.1944(2) 0.6654(3) 0.4892(2) 0.0431(7) Uani 1 1 d . . .
H1N H 0.2022 0.6689 0.4191 0.052 Uiso 1 1 calc R . .
O4 O 0.5000 0.4202(5) 0.7500 0.0588(10) Uani 1 2 d S . .
H4O H 0.4416 0.3904 0.7159 0.088 Uiso 1 1 calc R . .
C3 C 0.1552(3) 0.6617(4) 0.6974(3) 0.0377(7) Uani 1 1 d . . .
C2 C 0.0904(3) 0.6680(4) 0.5157(3) 0.0460(9) Uani 1 1 d . . .
H2 H 0.0328 0.6713 0.4564 0.055 Uiso 1 1 calc R . .
O5 O 0.5000 0.8768(6) 0.7500 0.0959(17) Uani 1 2 d SD . .
H5O H 0.4936 0.9065 0.8132 0.144 Uiso 1 1 calc RD . .
C1 C 0.2882(3) 0.6575(4) 0.5664(3) 0.0397(8) Uani 1 1 d . . .
C6 C 0.1659(5) 0.0757(7) 0.6566(5) 0.1021(19) Uani 1 1 d D . .
N4 N 0.3331(2) 0.6513(3) 0.7755(2) 0.0418(7) Uani 1 1 d . . .
C4 C 0.2619(3) 0.6562(4) 0.6764(3) 0.0377(8) Uani 1 1 d . . .
C5 C 0.2694(3) 0.6556(4) 0.8541(3) 0.0452(8) Uani 1 1 d . . .
H5 H 0.2956 0.6547 0.9308 0.054 Uiso 1 1 calc R . .
S2 S 0.2200(5) 0.2603(8) 0.6550(6) 0.0460(12) Uani 0.53(2) 1 d PDU A 1
O1 O 0.1569(11) 0.3312(17) 0.5655(13) 0.059(4) Uani 0.53(2) 1 d PDU A 1
O2 O 0.3303(5) 0.2523(11) 0.6382(11) 0.079(4) Uani 0.53(2) 1 d PDU A 1
O3 O 0.2024(19) 0.3045(16) 0.7619(8) 0.112(5) Uani 0.53(2) 1 d PDU A 1
S2' S 0.1910(11) 0.2612(10) 0.6788(9) 0.061(2) Uani 0.47(2) 1 d P A 2
O1' O 0.1675(19) 0.314(3) 0.5661(14) 0.092(7) Uani 0.47(2) 1 d P A 2
O2' O 0.306(2) 0.257(2) 0.727(3) 0.209(18) Uani 0.47(2) 1 d P A 2
O3' O 0.118(3) 0.3161(16) 0.7483(14) 0.143(10) Uani 0.47(2) 1 d P A 2
F1 F 0.2028(6) 0.0053(6) 0.5793(7) 0.218(4) Uani 1 1 d D A .
F2 F 0.0609(4) 0.0607(5) 0.6346(6) 0.164(2) Uani 1 1 d D A .
F3 F 0.1961(7) 0.0023(6) 0.7473(6) 0.237(4) Uani 1 1 d D A .
O6 O 0.4972(19) 0.072(2) 0.8881(15) 0.183(9) Uani 0.45(2) 1 d PU B 1
O6' O 0.4025(16) 0.0050(19) 0.9121(14) 0.200(9) Uani 0.55(2) 1 d PU B 2

loop_
_atom_site_aniso_label
_atom_site_aniso_U_11
_atom_site_aniso_U_22
_atom_site_aniso_U_33
_atom_site_aniso_U_23
_atom_site_aniso_U_13
_atom_site_aniso_U_12
Zn1 0.0216(4) 0.0630(5) 0.0677(5) 0.000 0.0035(3) 0.000
S1 0.0293(5) 0.0852(8) 0.0525(6) 0.0058(5) 0.0107(4) 0.0042(4)
N2 0.0244(14) 0.0576(19) 0.0504(18) 0.0025(13) 0.0008(12) 0.0042(13)
N3 0.0269(14) 0.0555(18) 0.0444(16) 0.0001(13) 0.0083(12) 0.0029(12)
N1 0.0328(15) 0.0579(19) 0.0379(15) 0.0036(13) 0.0019(12) 0.0035(13)
O4 0.0353(19) 0.066(2) 0.073(2) 0.000 0.0005(17) 0.000
C3 0.0261(16) 0.0417(18) 0.0453(19) 0.0009(14) 0.0050(13) 0.0018(13)
C2 0.0284(18) 0.058(2) 0.049(2) 0.0045(16) -0.0022(15) 0.0041(15)
O5 0.079(4) 0.065(3) 0.146(5) 0.000 0.027(3) 0.000
C1 0.0318(17) 0.0440(19) 0.0427(19) 0.0032(14) 0.0026(14) 0.0015(14)
C6 0.104(5) 0.066(4) 0.132(5) -0.005(4) 0.002(4) -0.008(4)
N4 0.0246(14) 0.0569(18) 0.0423(16) -0.0026(13) -0.0010(12) 0.0015(12)
C4 0.0254(16) 0.0432(19) 0.0434(19) 0.0015(14) 0.0014(13) 0.0017(13)
C5 0.0330(18) 0.061(2) 0.0410(18) -0.0015(16) 0.0034(14) 0.0036(16)
S2 0.040(2) 0.0506(16) 0.046(2) -0.0016(14) 0.0014(14) -0.0062(15)
O1 0.039(5) 0.062(5) 0.075(9) 0.012(5) 0.000(4) -0.006(4)
O2 0.035(4) 0.092(5) 0.104(7) 0.006(5) -0.017(4) -0.001(3)
O3 0.190(12) 0.115(8) 0.028(4) -0.018(4) 0.012(6) -0.025(9)
S2' 0.062(4) 0.058(2) 0.057(4) 0.010(2) -0.014(3) -0.020(3)
O1' 0.110(12) 0.128(14) 0.041(8) 0.018(7) 0.019(7) 0.023(9)
O2' 0.143(15) 0.142(12) 0.29(4) 0.107(17) -0.16(2) -0.073(11)
O3' 0.28(3) 0.082(7) 0.084(8) -0.002(6) 0.091(13) 0.022(12)
F1 0.236(7) 0.099(3) 0.348(10) -0.099(5) 0.143(7) -0.033(4)
F2 0.124(4) 0.109(3) 0.257(6) 0.002(4) 0.024(4) -0.056(3)
F3 0.381(11) 0.082(3) 0.219(6) 0.063(4) -0.063(7) -0.015(5)
O6 0.194(13) 0.181(12) 0.180(11) -0.023(8) 0.049(8) 0.015(9)
O6' 0.203(12) 0.179(11) 0.227(11) -0.047(8) 0.057(8) 0.017(8)

loop_
_atom_type_symbol
_atom_type_description
_atom_type_scat_dispersion_real
_atom_type_scat_dispersion_imag
_atom_type_scat_source
C C 0.0181 0.0091 'International Tables Vol C Tables 4.2.6.8 and 6.1.1.4'
H H 0.0000 0.0000 'International Tables Vol C Tables 4.2.6.8 and 6.1.1.4'
N N 0.0311 0.0180 'International Tables Vol C Tables 4.2.6.8 and 6.1.1.4'
O O 0.0492 0.0322 'International Tables Vol C Tables 4.2.6.8 and 6.1.1.4'
F F 0.0727 0.0534 'International Tables Vol C Tables 4.2.6.8 and 6.1.1.4'
S S 0.3331 0.5567 'International Tables Vol C Tables 4.2.6.8 and 6.1.1.4'
Zn Zn -1.5491 0.6778 'International Tables Vol C Tables 4.2.6.8 and 6.1.1.4'

loop_
_geom_angle_atom_site_label_1
_geom_angle_atom_site_label_2
_geom_angle_atom_site_label_3
_geom_angle
_geom_angle_site_symmetry_1
_geom_angle_site_symmetry_3
O4 Zn1 O5 180.000(2) . .
O4 Zn1 N4 90.79(8) . .
O5 Zn1 N4 89.21(8) . .
O4 Zn1 N4 90.79(8) . 2_656
O5 Zn1 N4 89.21(8) . 2_656
N4 Zn1 N4 178.41(17) . 2_656
O4 Zn1 S1 90.04(3) . 2_656
O5 Zn1 S1 89.96(3) . 2_656
N4 Zn1 S1 96.34(8) . 2_656
N4 Zn1 S1 83.66(8) 2_656 2_656
O4 Zn1 S1 90.04(3) . .
O5 Zn1 S1 89.96(3) . .
N4 Zn1 S1 83.66(8) . .
N4 Zn1 S1 96.34(8) 2_656 .
S1 Zn1 S1 179.93(6) 2_656 .
C1 S1 Zn1 91.18(12) . .
C2 N2 C3 111.8(3) . .
C5 N3 C3 106.5(3) . .
C5 N3 H3N 126.7 . .
C3 N3 H3N 126.7 . .
C2 N1 C1 124.7(3) . .
C2 N1 H1N 117.7 . .
C1 N1 H1N 117.7 . .
Zn1 O4 H4O 109.5 . .
N2 C3 N3 128.4(3) . .
N2 C3 C4 125.8(3) . .
N3 C3 C4 105.8(3) . .
N2 C2 N1 125.4(3) . .
N2 C2 H2 117.3 . .
N1 C2 H2 117.3 . .
Zn1 O5 H5O 109.5 . .
N1 C1 C4 110.7(3) . .
N1 C1 S1 124.7(3) . .
C4 C1 S1 124.5(3) . .
F1 C6 F2 104.2(6) . .
F1 C6 F3 105.1(7) . .
F2 C6 F3 106.2(7) . .
F1 C6 S2' 122.5(7) . .
F2 C6 S2' 106.6(6) . .
F3 C6 S2' 111.1(5) . .
F1 C6 S2 107.5(5) . .
F2 C6 S2 116.9(5) . .
F3 C6 S2 115.7(5) . .
S2' C6 S2 15.4(4) . .
C5 N4 C4 104.7(3) . .
C5 N4 Zn1 142.6(2) . .
C4 N4 Zn1 112.7(2) . .
C3 C4 N4 110.4(3) . .
C3 C4 C1 121.7(3) . .
N4 C4 C1 127.9(3) . .
N4 C5 N3 112.6(3) . .
N4 C5 H5 123.7 . .
N3 C5 H5 123.7 . .
O3 S2 O1 115.6(12) . .
O3 S2 O2 115.3(8) . .
O1 S2 O2 110.9(8) . .
O3 S2 C6 99.2(7) . .
O1 S2 C6 106.3(7) . .
O2 S2 C6 108.3(6) . .
O3' S2' O1' 112.2(12) . .
O3' S2' O2' 116.1(15) . .
O1' S2' O2' 116.2(14) . .
O3' S2' C6 109.2(8) . .
O1' S2' C6 100.6(12) . .
O2' S2' C6 100.3(9) . .

loop_
_geom_bond_atom_site_label_1
_geom_bond_atom_site_label_2
_geom_bond_distance
_geom_bond_site_symmetry_2
Zn1 O4 2.097(4) .
Zn1 O5 2.103(5) .
Zn1 N4 2.111(3) .
Zn1 N4 2.111(3) 2_656
Zn1 S1 2.6524(10) 2_656
Zn1 S1 2.6524(10) .
S1 C1 1.667(3) .
N2 C2 1.314(5) .
N2 C3 1.359(4) .
N3 C5 1.361(5) .
N3 C3 1.362(5) .
N3 H3N 0.8600 .
N1 C2 1.357(5) .
N1 C1 1.372(4) .
N1 H1N 0.8600 .
O4 H4O 0.8200 .
C3 C4 1.367(5) .
C2 H2 0.9300 .
O5 H5O 0.8200 .
C1 C4 1.401(5) .
C6 F1 1.265(6) .
C6 F2 1.285(6) .
C6 F3 1.290(6) .
C6 S2' 1.747(11) .
C6 S2 1.824(10) .
N4 C5 1.306(5) .
N4 C4 1.374(4) .
C5 H5 0.9300 .
S2 O3 1.390(9) .
S2 O1 1.394(10) .
S2 O2 1.397(8) .
S2' O3' 1.403(16) .
S2' O1' 1.428(14) .
S2' O2' 1.444(15) .

loop_
_geom_hbond_atom_site_label_D
_geom_hbond_atom_site_label_H
_geom_hbond_atom_site_label_A
_geom_hbond_distance_DH
_geom_hbond_distance_HA
_geom_hbond_distance_DA
_geom_hbond_angle_DHA
_geom_hbond_site_symmetry_A
O5 H5O O6 0.82 1.76 2.445(17) 139.4 1_565
O4 H4O O2 0.82 2.00 2.779(8) 159.5 .
N3 H3N N2 0.86 2.18 2.994(4) 158.6 2_556
N1 H1N O3 0.86 1.90 2.756(10) 171.9 4_565

loop_
_geom_torsion_atom_site_label_1
_geom_torsion_atom_site_label_2
_geom_torsion_atom_site_label_3
_geom_torsion_atom_site_label_4
_geom_torsion
_geom_torsion_site_symmetry_1
O4 Zn1 S1 C1 92.90(12) .
O5 Zn1 S1 C1 -87.10(12) .
N4 Zn1 S1 C1 2.11(14) .
N4 Zn1 S1 C1 -176.29(15) 2_656
S1 Zn1 S1 C1 -87(60) 2_656
C2 N2 C3 N3 178.7(3) .
C2 N2 C3 C4 -1.4(5) .
C5 N3 C3 N2 179.8(3) .
C5 N3 C3 C4 -0.1(4) .
C3 N2 C2 N1 0.1(5) .
C1 N1 C2 N2 1.4(6) .
C2 N1 C1 C4 -1.5(5) .
C2 N1 C1 S1 177.7(3) .
Zn1 S1 C1 N1 178.3(3) .
Zn1 S1 C1 C4 -2.6(3) .
O4 Zn1 N4 C5 91.8(4) .
O5 Zn1 N4 C5 -88.2(4) .
N4 Zn1 N4 C5 -88.2(4) 2_656
S1 Zn1 N4 C5 1.7(4) 2_656
S1 Zn1 N4 C5 -178.2(4) .
O4 Zn1 N4 C4 -91.7(2) .
O5 Zn1 N4 C4 88.3(2) .
N4 Zn1 N4 C4 88.3(2) 2_656
S1 Zn1 N4 C4 178.2(2) 2_656
S1 Zn1 N4 C4 -1.7(2) .
N2 C3 C4 N4 -179.5(3) .
N3 C3 C4 N4 0.5(4) .
N2 C3 C4 C1 1.2(5) .
N3 C3 C4 C1 -178.8(3) .
C5 N4 C4 C3 -0.7(4) .
Zn1 N4 C4 C3 -178.5(2) .
C5 N4 C4 C1 178.5(3) .
Zn1 N4 C4 C1 0.7(5) .
N1 C1 C4 C3 0.2(5) .
S1 C1 C4 C3 -178.9(3) .
N1 C1 C4 N4 -178.9(3) .
S1 C1 C4 N4 1.9(5) .
C4 N4 C5 N3 0.6(4) .
Zn1 N4 C5 N3 177.3(3) .
C3 N3 C5 N4 -0.3(4) .
F1 C6 S2 O3 -162.0(11) .
F2 C6 S2 O3 81.4(11) .
F3 C6 S2 O3 -44.9(11) .
S2' C6 S2 O3 30.8(17) .
F1 C6 S2 O1 77.8(11) .
F2 C6 S2 O1 -38.8(12) .
F3 C6 S2 O1 -165.1(11) .
S2' C6 S2 O1 -89.4(18) .
F1 C6 S2 O2 -41.4(8) .
F2 C6 S2 O2 -158.0(8) .
F3 C6 S2 O2 75.7(9) .
S2' C6 S2 O2 151(2) .
F1 C6 S2' O3' 164.6(15) .
F2 C6 S2' O3' 45.1(15) .
F3 C6 S2' O3' -70.2(13) .
S2 C6 S2' O3' 179(2) .
F1 C6 S2' O1' 46.4(16) .
F2 C6 S2' O1' -73.1(15) .
F3 C6 S2' O1' 171.6(13) .
S2 C6 S2' O1' 61(2) .
F1 C6 S2' O2' -72.9(17) .
F2 C6 S2' O2' 167.6(16) .
F3 C6 S2' O2' 52.3(16) .
S2 C6 S2' O2' -58(2) .
